data_2108725
loop_
_publ_author_name
'Bolotina, Nadezhda'
'Khrykina, Olga'
'Azarevich, Andrey'
'Gavrilkin, Sergey'
'Sluchanko, Nikolay'

_publ_section_title
;
 Fine details of crystal structure and atomic vibrations in YbB~12~ with a
 metal--insulator transition
;
_journal_coeditor_code DK5102SUP1
_journal_issue 6
_journal_name_full 'Acta Crystallographica Section B'
_journal_page_first
;
;
_journal_paper_doi 10.1107/S2052520620013566
_journal_volume 76
_journal_year 2020
_chemical_formula_sum 'B12 Yb'
_chemical_formula_weight 302.8
_space_group_IT_number 225
_space_group_name_Hall '-F 4 2 3'
_space_group_name_H-M_alt 'F m -3 m'
_symmetry_cell_setting cubic
_symmetry_Int_Tables_number 225
_symmetry_space_group_name_Hall '-F 4 2 3'
_symmetry_space_group_name_H-M 'F m -3 m'
_cell_angle_alpha 90.000
_cell_angle_beta 90.000
_cell_angle_gamma 90.000
_cell_formula_units_Z 4
_cell_length_a 7.4603(2)
_cell_length_b 7.4603(2)
_cell_length_c 7.4603(2)
_cell_measurement_reflns_used 7564
_cell_measurement_temperature 119.9(3)
_cell_measurement_theta_max 73.76
_cell_measurement_theta_min 4.71
_cell_volume 415.211(19)
_computing_cell_refinement 'CrysAlisPro 1.171.39.46 (Rigaku OD, 2018)'
_computing_data_collection 'CrysAlisPro 1.171.39.46 (Rigaku OD, 2018)'
_computing_data_reduction 'CrysAlisPro 1.171.39.46 (Rigaku OD, 2018)'
_diffrn_ambient_temperature 119.9
_diffrn_detector 'CCD plate'
_diffrn_detector_area_resol_mean 16.1745
_diffrn_measured_fraction_theta_full 1
_diffrn_measured_fraction_theta_max 1
_diffrn_measurement_device 'four-circle diffractometer'
_diffrn_measurement_device_type 'Xcalibur, EosS2 with high theta cut'
_diffrn_measurement_method '\w scans'
_diffrn_radiation_monochromator graphite
_diffrn_radiation_probe x-ray
_diffrn_radiation_source 'X-ray tube'
_diffrn_radiation_type 'Mo K\a'
_diffrn_radiation_wavelength 0.71073
_diffrn_reflns_av_R_equivalents 0.0392
_diffrn_reflns_av_unetI/netI 0.0035
_diffrn_reflns_limit_h_max 17
_diffrn_reflns_limit_h_min -18
_diffrn_reflns_limit_k_max 19
_diffrn_reflns_limit_k_min -19
_diffrn_reflns_limit_l_max 20
_diffrn_reflns_limit_l_min -20
_diffrn_reflns_number 10656
_diffrn_reflns_theta_full 74.19
_diffrn_reflns_theta_max 74.19
_diffrn_reflns_theta_min 4.73
_diffrn_source 'fine-focus sealed X-ray tube'
_exptl_absorpt_coefficient_mu 22.351
_exptl_absorpt_correction_T_max 0.221
_exptl_absorpt_correction_T_min 0.019
_exptl_absorpt_correction_type analytical
_exptl_absorpt_process_details
;
CrysAlisPro 1.171.39.46 (Rigaku Oxford Diffraction, 2018)
Analytical numeric absorption correction using a multifaceted crystal
   model based on expressions derived by R.C. Clark & J.S. Reid.
(Clark, R. C. & Reid, J. S. (1995). Acta Cryst. A51, 887-897)
Empirical absorption correction using spherical harmonics,
 implemented in SCALE3 ABSPACK scaling algorithm.
;
_exptl_crystal_colour black
_exptl_crystal_density_diffrn 4.8433
_exptl_crystal_description plate
_exptl_crystal_F_000 520
_exptl_crystal_size_max 0.388
_exptl_crystal_size_mid 0.293
_exptl_crystal_size_min 0.112
_refine_diff_density_max 0.72
_refine_diff_density_min -1.13
_refine_ls_extinction_coef 7420(170)
_refine_ls_extinction_method 'B-C type 1 Lorentzian isotropic (Becker & Coppens, 1974)'
_refine_ls_goodness_of_fit_gt 1.02
_refine_ls_goodness_of_fit_ref 1.02
_refine_ls_number_constraints 0
_refine_ls_number_parameters 7
_refine_ls_number_reflns 267
_refine_ls_number_restraints 0
_refine_ls_R_factor_all 0.0081
_refine_ls_R_factor_gt 0.0081
_refine_ls_shift/su_max 0.0342
_refine_ls_shift/su_mean 0.0156
_refine_ls_structure_factor_coef F
_refine_ls_weighting_details w=1/(\s^2^(F)+0.00011025F^2^)
_refine_ls_weighting_scheme sigma
_refine_ls_wR_factor_gt 0.0107
_refine_ls_wR_factor_ref 0.0107
_reflns_number_gt 267
_reflns_number_total 267
_reflns_threshold_expression I>3\s(I)
_cod_data_source_file dk5102sup1.cif
_cod_data_source_block 120K
_cod_original_formula_sum 'B12 Yb1'
_cod_database_code 2108725
_publcif_datablock.id {c0f12b28-06ab-4c9a-a50d-6d6ae72b5e64}

loop_
_space_group_symop_id
_space_group_symop_operation_xyz
1 x,y,z
2 -x,-y,z
3 -x,y,-z
4 x,-y,-z
5 z,x,y
6 z,-x,-y
7 -z,-x,y
8 -z,x,-y
9 y,z,x
10 -y,z,-x
11 y,-z,-x
12 -y,-z,x
13 y,x,-z
14 -y,-x,-z
15 y,-x,z
16 -y,x,z
17 x,z,-y
18 -x,z,y
19 -x,-z,-y
20 x,-z,y
21 z,y,-x
22 z,-y,x
23 -z,y,x
24 -z,-y,-x
25 -x,-y,-z
26 x,y,-z
27 x,-y,z
28 -x,y,z
29 -z,-x,-y
30 -z,x,y
31 z,x,-y
32 z,-x,y
33 -y,-z,-x
34 y,-z,x
35 -y,z,x
36 y,z,-x
37 -y,-x,z
38 y,x,z
39 -y,x,-z
40 y,-x,-z
41 -x,-z,y
42 x,-z,-y
43 x,z,y
44 -x,z,-y
45 -z,-y,x
46 -z,y,-x
47 z,-y,-x
48 z,y,x
49 x,y+1/2,z+1/2
50 -x,-y+1/2,z+1/2
51 -x,y+1/2,-z+1/2
52 x,-y+1/2,-z+1/2
53 z,x+1/2,y+1/2
54 z,-x+1/2,-y+1/2
55 -z,-x+1/2,y+1/2
56 -z,x+1/2,-y+1/2
57 y,z+1/2,x+1/2
58 -y,z+1/2,-x+1/2
59 y,-z+1/2,-x+1/2
60 -y,-z+1/2,x+1/2
61 y,x+1/2,-z+1/2
62 -y,-x+1/2,-z+1/2
63 y,-x+1/2,z+1/2
64 -y,x+1/2,z+1/2
65 x,z+1/2,-y+1/2
66 -x,z+1/2,y+1/2
67 -x,-z+1/2,-y+1/2
68 x,-z+1/2,y+1/2
69 z,y+1/2,-x+1/2
70 z,-y+1/2,x+1/2
71 -z,y+1/2,x+1/2
72 -z,-y+1/2,-x+1/2
73 -x,-y+1/2,-z+1/2
74 x,y+1/2,-z+1/2
75 x,-y+1/2,z+1/2
76 -x,y+1/2,z+1/2
77 -z,-x+1/2,-y+1/2
78 -z,x+1/2,y+1/2
79 z,x+1/2,-y+1/2
80 z,-x+1/2,y+1/2
81 -y,-z+1/2,-x+1/2
82 y,-z+1/2,x+1/2
83 -y,z+1/2,x+1/2
84 y,z+1/2,-x+1/2
85 -y,-x+1/2,z+1/2
86 y,x+1/2,z+1/2
87 -y,x+1/2,-z+1/2
88 y,-x+1/2,-z+1/2
89 -x,-z+1/2,y+1/2
90 x,-z+1/2,-y+1/2
91 x,z+1/2,y+1/2
92 -x,z+1/2,-y+1/2
93 -z,-y+1/2,x+1/2
94 -z,y+1/2,-x+1/2
95 z,-y+1/2,-x+1/2
96 z,y+1/2,x+1/2
97 x+1/2,y,z+1/2
98 -x+1/2,-y,z+1/2
99 -x+1/2,y,-z+1/2
100 x+1/2,-y,-z+1/2
101 z+1/2,x,y+1/2
102 z+1/2,-x,-y+1/2
103 -z+1/2,-x,y+1/2
104 -z+1/2,x,-y+1/2
105 y+1/2,z,x+1/2
106 -y+1/2,z,-x+1/2
107 y+1/2,-z,-x+1/2
108 -y+1/2,-z,x+1/2
109 y+1/2,x,-z+1/2
110 -y+1/2,-x,-z+1/2
111 y+1/2,-x,z+1/2
112 -y+1/2,x,z+1/2
113 x+1/2,z,-y+1/2
114 -x+1/2,z,y+1/2
115 -x+1/2,-z,-y+1/2
116 x+1/2,-z,y+1/2
117 z+1/2,y,-x+1/2
118 z+1/2,-y,x+1/2
119 -z+1/2,y,x+1/2
120 -z+1/2,-y,-x+1/2
121 -x+1/2,-y,-z+1/2
122 x+1/2,y,-z+1/2
123 x+1/2,-y,z+1/2
124 -x+1/2,y,z+1/2
125 -z+1/2,-x,-y+1/2
126 -z+1/2,x,y+1/2
127 z+1/2,x,-y+1/2
128 z+1/2,-x,y+1/2
129 -y+1/2,-z,-x+1/2
130 y+1/2,-z,x+1/2
131 -y+1/2,z,x+1/2
132 y+1/2,z,-x+1/2
133 -y+1/2,-x,z+1/2
134 y+1/2,x,z+1/2
135 -y+1/2,x,-z+1/2
136 y+1/2,-x,-z+1/2
137 -x+1/2,-z,y+1/2
138 x+1/2,-z,-y+1/2
139 x+1/2,z,y+1/2
140 -x+1/2,z,-y+1/2
141 -z+1/2,-y,x+1/2
142 -z+1/2,y,-x+1/2
143 z+1/2,-y,-x+1/2
144 z+1/2,y,x+1/2
145 x+1/2,y+1/2,z
146 -x+1/2,-y+1/2,z
147 -x+1/2,y+1/2,-z
148 x+1/2,-y+1/2,-z
149 z+1/2,x+1/2,y
150 z+1/2,-x+1/2,-y
151 -z+1/2,-x+1/2,y
152 -z+1/2,x+1/2,-y
153 y+1/2,z+1/2,x
154 -y+1/2,z+1/2,-x
155 y+1/2,-z+1/2,-x
156 -y+1/2,-z+1/2,x
157 y+1/2,x+1/2,-z
158 -y+1/2,-x+1/2,-z
159 y+1/2,-x+1/2,z
160 -y+1/2,x+1/2,z
161 x+1/2,z+1/2,-y
162 -x+1/2,z+1/2,y
163 -x+1/2,-z+1/2,-y
164 x+1/2,-z+1/2,y
165 z+1/2,y+1/2,-x
166 z+1/2,-y+1/2,x
167 -z+1/2,y+1/2,x
168 -z+1/2,-y+1/2,-x
169 -x+1/2,-y+1/2,-z
170 x+1/2,y+1/2,-z
171 x+1/2,-y+1/2,z
172 -x+1/2,y+1/2,z
173 -z+1/2,-x+1/2,-y
174 -z+1/2,x+1/2,y
175 z+1/2,x+1/2,-y
176 z+1/2,-x+1/2,y
177 -y+1/2,-z+1/2,-x
178 y+1/2,-z+1/2,x
179 -y+1/2,z+1/2,x
180 y+1/2,z+1/2,-x
181 -y+1/2,-x+1/2,z
182 y+1/2,x+1/2,z
183 -y+1/2,x+1/2,-z
184 y+1/2,-x+1/2,-z
185 -x+1/2,-z+1/2,y
186 x+1/2,-z+1/2,-y
187 x+1/2,z+1/2,y
188 -x+1/2,z+1/2,-y
189 -z+1/2,-y+1/2,x
190 -z+1/2,y+1/2,-x
191 z+1/2,-y+1/2,-x
192 z+1/2,y+1/2,x

loop_
_atom_site_label
_atom_site_type_symbol
_atom_site_fract_x
_atom_site_fract_y
_atom_site_fract_z
_atom_site_adp_type
_atom_site_U_iso_or_equiv
_atom_site_site_symmetry_multiplicity
_atom_site_occupancy
_atom_site_calc_flag
_atom_site_refinement_flags
_atom_site_disorder_assembly
_atom_site_disorder_group
B1 B 0.16928(9) 0.16928(9) 0.5 Uani 0.00367(8) 48 1 d . . .
Yb1 Yb 0 0 0 Uani 0.001511(16) 4 1 d . . .

loop_
_atom_site_aniso_label
_atom_site_aniso_type_symbol
_atom_site_aniso_U_11
_atom_site_aniso_U_22
_atom_site_aniso_U_33
_atom_site_aniso_U_12
_atom_site_aniso_U_13
_atom_site_aniso_U_23
B1 B 0.00387(12) 0.00387(12) 0.00327(19) -0.00094(16) 0 0
Yb1 Yb 0.00151(3) 0.00151(3) 0.00151(3) 0 0 0

loop_
_atom_type_symbol
_atom_type_scat_dispersion_real
_atom_type_scat_dispersion_imag
_atom_type_scat_source
B 0.0013 0.0007 'International Tables Vol C tables 4.2.6.8 and 6.1.1.1'
Yb -0.3850 5.5486 'International Tables Vol C tables 4.2.6.8 and 6.1.1.1'

loop_
_exptl_crystal_face_index_h
_exptl_crystal_face_index_k
_exptl_crystal_face_index_l
_exptl_crystal_face_perp_dist
? ? ? ?

loop_
_geom_angle_atom_site_label_1
_geom_angle_atom_site_label_2
_geom_angle_atom_site_label_3
_geom_angle_site_symmetry_1
_geom_angle_site_symmetry_2
_geom_angle_site_symmetry_3
_geom_angle
_geom_angle_publ_flag
B1 B1 B1 146_555 . 3_556 135.00(4) ?
B1 B1 B1 146_555 . 4_556 135.00(4) ?
B1 B1 B1 146_555 . 101_455 120.00(3) ?
B1 B1 B1 146_555 . 104_555 120.00(3) ?
B1 B1 B1 146_555 . 57_545 120.00(3) ?
B1 B1 B1 146_555 . 59_555 120.00(3) ?
B1 B1 Yb1 146_555 . 49_555 72.11(3) ?
B1 B1 Yb1 146_555 . 97_555 72.11(3) ?
B1 B1 B1 3_556 . 4_556 90.00(3) ?
B1 B1 B1 3_556 . 101_455 45.00(2) ?
B1 B1 B1 3_556 . 104_555 45.00(2) ?
B1 B1 B1 3_556 . 57_545 90.00(3) ?
B1 B1 B1 3_556 . 59_555 90.00(3) ?
B1 B1 Yb1 3_556 . 49_555 62.89(2) ?
B1 B1 Yb1 3_556 . 97_555 152.89(3) ?
B1 B1 B1 4_556 . 101_455 90.00(3) ?
B1 B1 B1 4_556 . 104_555 90.00(3) ?
B1 B1 B1 4_556 . 57_545 45.00(2) ?
B1 B1 B1 4_556 . 59_555 45.00(2) ?
B1 B1 Yb1 4_556 . 49_555 152.89(3) ?
B1 B1 Yb1 4_556 . 97_555 62.89(2) ?
B1 B1 B1 101_455 . 104_555 90.00(4) ?
B1 B1 B1 101_455 . 57_545 60.00(3) ?
B1 B1 B1 101_455 . 59_555 120.00(4) ?
B1 B1 Yb1 101_455 . 49_555 71.21(3) ?
B1 B1 Yb1 101_455 . 97_555 129.01(3) ?
B1 B1 B1 104_555 . 57_545 120.00(4) ?
B1 B1 B1 104_555 . 59_555 60.00(3) ?
B1 B1 Yb1 104_555 . 49_555 71.21(3) ?
B1 B1 Yb1 104_555 . 97_555 129.01(3) ?
B1 B1 B1 57_545 . 59_555 90.00(4) ?
B1 B1 Yb1 57_545 . 49_555 129.01(3) ?
B1 B1 Yb1 57_545 . 97_555 71.21(3) ?
B1 B1 Yb1 59_555 . 49_555 129.01(3) ?
B1 B1 Yb1 59_555 . 97_555 71.21(3) ?
Yb1 B1 Yb1 49_555 . 97_555 144.21(3) ?
B1 Yb1 B1 49_544 . 97_454 144.210(19) ?
B1 Yb1 B1 49_544 . 50_554 180.0(5) ?
B1 Yb1 B1 49_544 . 98_554 35.790(19) ?
B1 Yb1 B1 49_544 . 51_545 54.210(19) ?
B1 Yb1 B1 49_544 . 99_555 90.000(19) ?
B1 Yb1 B1 49_544 . 52_555 125.790(19) ?
B1 Yb1 B1 49_544 . 100_455 90.000(19) ?
B1 Yb1 B1 49_544 . 101_454 113.928(12) ?
B1 Yb1 B1 49_544 . 149_445 37.589(13) ?
B1 Yb1 B1 49_544 . 102_455 66.072(12) ?
B1 Yb1 B1 49_544 . 150_455 142.411(13) ?
B1 Yb1 B1 49_544 . 103_554 66.072(12) ?
B1 Yb1 B1 49_544 . 151_555 142.411(13) ?
B1 Yb1 B1 49_544 . 104_555 113.928(12) ?
B1 Yb1 B1 49_544 . 152_545 37.589(13) ?
B1 Yb1 B1 49_544 . 57_544 78.019(8) ?
B1 Yb1 B1 49_544 . 153_445 113.928(12) ?
B1 Yb1 B1 49_544 . 58_545 101.981(8) ?
B1 Yb1 B1 49_544 . 154_545 66.072(12) ?
B1 Yb1 B1 49_544 . 59_555 78.019(8) ?
B1 Yb1 B1 49_544 . 155_455 113.928(12) ?
B1 Yb1 B1 49_544 . 60_554 101.981(8) ?
B1 Yb1 B1 49_544 . 156_555 66.072(12) ?
B1 Yb1 B1 97_454 . 50_554 35.790(19) ?
B1 Yb1 B1 97_454 . 98_554 180.0(5) ?
B1 Yb1 B1 97_454 . 51_545 90.000(19) ?
B1 Yb1 B1 97_454 . 99_555 125.790(19) ?
B1 Yb1 B1 97_454 . 52_555 90.000(19) ?
B1 Yb1 B1 97_454 . 100_455 54.210(19) ?
B1 Yb1 B1 97_454 . 101_454 78.019(8) ?
B1 Yb1 B1 97_454 . 149_445 113.928(12) ?
B1 Yb1 B1 97_454 . 102_455 101.981(8) ?
B1 Yb1 B1 97_454 . 150_455 66.072(12) ?
B1 Yb1 B1 97_454 . 103_554 101.981(8) ?
B1 Yb1 B1 97_454 . 151_555 66.072(12) ?
B1 Yb1 B1 97_454 . 104_555 78.019(8) ?
B1 Yb1 B1 97_454 . 152_545 113.928(12) ?
B1 Yb1 B1 97_454 . 57_544 113.928(12) ?
B1 Yb1 B1 97_454 . 153_445 37.589(13) ?
B1 Yb1 B1 97_454 . 58_545 66.072(12) ?
B1 Yb1 B1 97_454 . 154_545 142.411(13) ?
B1 Yb1 B1 97_454 . 59_555 113.928(12) ?
B1 Yb1 B1 97_454 . 155_455 37.589(13) ?
B1 Yb1 B1 97_454 . 60_554 66.072(12) ?
B1 Yb1 B1 97_454 . 156_555 142.411(13) ?
B1 Yb1 B1 50_554 . 98_554 144.210(19) ?
B1 Yb1 B1 50_554 . 51_545 125.790(19) ?
B1 Yb1 B1 50_554 . 99_555 90.000(19) ?
B1 Yb1 B1 50_554 . 52_555 54.210(19) ?
B1 Yb1 B1 50_554 . 100_455 90.000(19) ?
B1 Yb1 B1 50_554 . 101_454 66.072(12) ?
B1 Yb1 B1 50_554 . 149_445 142.411(13) ?
B1 Yb1 B1 50_554 . 102_455 113.928(12) ?
B1 Yb1 B1 50_554 . 150_455 37.589(13) ?
B1 Yb1 B1 50_554 . 103_554 113.928(12) ?
B1 Yb1 B1 50_554 . 151_555 37.589(13) ?
B1 Yb1 B1 50_554 . 104_555 66.072(12) ?
B1 Yb1 B1 50_554 . 152_545 142.411(13) ?
B1 Yb1 B1 50_554 . 57_544 101.981(8) ?
B1 Yb1 B1 50_554 . 153_445 66.072(12) ?
B1 Yb1 B1 50_554 . 58_545 78.019(8) ?
B1 Yb1 B1 50_554 . 154_545 113.928(12) ?
B1 Yb1 B1 50_554 . 59_555 101.981(8) ?
B1 Yb1 B1 50_554 . 155_455 66.072(12) ?
B1 Yb1 B1 50_554 . 60_554 78.019(8) ?
B1 Yb1 B1 50_554 . 156_555 113.928(12) ?
B1 Yb1 B1 98_554 . 51_545 90.000(19) ?
B1 Yb1 B1 98_554 . 99_555 54.210(19) ?
B1 Yb1 B1 98_554 . 52_555 90.000(19) ?
B1 Yb1 B1 98_554 . 100_455 125.790(19) ?
B1 Yb1 B1 98_554 . 101_454 101.981(8) ?
B1 Yb1 B1 98_554 . 149_445 66.072(12) ?
B1 Yb1 B1 98_554 . 102_455 78.019(8) ?
B1 Yb1 B1 98_554 . 150_455 113.928(12) ?
B1 Yb1 B1 98_554 . 103_554 78.019(8) ?
B1 Yb1 B1 98_554 . 151_555 113.928(12) ?
B1 Yb1 B1 98_554 . 104_555 101.981(8) ?
B1 Yb1 B1 98_554 . 152_545 66.072(12) ?
B1 Yb1 B1 98_554 . 57_544 66.072(12) ?
B1 Yb1 B1 98_554 . 153_445 142.411(13) ?
B1 Yb1 B1 98_554 . 58_545 113.928(12) ?
B1 Yb1 B1 98_554 . 154_545 37.589(13) ?
B1 Yb1 B1 98_554 . 59_555 66.072(12) ?
B1 Yb1 B1 98_554 . 155_455 142.411(13) ?
B1 Yb1 B1 98_554 . 60_554 113.928(12) ?
B1 Yb1 B1 98_554 . 156_555 37.589(13) ?
B1 Yb1 B1 51_545 . 99_555 144.210(19) ?
B1 Yb1 B1 51_545 . 52_555 180.0(5) ?
B1 Yb1 B1 51_545 . 100_455 35.790(19) ?
B1 Yb1 B1 51_545 . 101_454 113.928(12) ?
B1 Yb1 B1 51_545 . 149_445 37.589(13) ?
B1 Yb1 B1 51_545 . 102_455 66.072(12) ?
B1 Yb1 B1 51_545 . 150_455 142.411(13) ?
B1 Yb1 B1 51_545 . 103_554 66.072(12) ?
B1 Yb1 B1 51_545 . 151_555 142.411(13) ?
B1 Yb1 B1 51_545 . 104_555 113.928(12) ?
B1 Yb1 B1 51_545 . 152_545 37.589(13) ?
B1 Yb1 B1 51_545 . 57_544 101.981(8) ?
B1 Yb1 B1 51_545 . 153_445 66.072(12) ?
B1 Yb1 B1 51_545 . 58_545 78.019(8) ?
B1 Yb1 B1 51_545 . 154_545 113.928(12) ?
B1 Yb1 B1 51_545 . 59_555 101.981(8) ?
B1 Yb1 B1 51_545 . 155_455 66.072(12) ?
B1 Yb1 B1 51_545 . 60_554 78.019(8) ?
B1 Yb1 B1 51_545 . 156_555 113.928(12) ?
B1 Yb1 B1 99_555 . 52_555 35.790(19) ?
B1 Yb1 B1 99_555 . 100_455 180.0(5) ?
B1 Yb1 B1 99_555 . 101_454 78.019(8) ?
B1 Yb1 B1 99_555 . 149_445 113.928(12) ?
B1 Yb1 B1 99_555 . 102_455 101.981(8) ?
B1 Yb1 B1 99_555 . 150_455 66.072(12) ?
B1 Yb1 B1 99_555 . 103_554 101.981(8) ?
B1 Yb1 B1 99_555 . 151_555 66.072(12) ?
B1 Yb1 B1 99_555 . 104_555 78.019(8) ?
B1 Yb1 B1 99_555 . 152_545 113.928(12) ?
B1 Yb1 B1 99_555 . 57_544 66.072(12) ?
B1 Yb1 B1 99_555 . 153_445 142.411(13) ?
B1 Yb1 B1 99_555 . 58_545 113.928(12) ?
B1 Yb1 B1 99_555 . 154_545 37.589(13) ?
B1 Yb1 B1 99_555 . 59_555 66.072(12) ?
B1 Yb1 B1 99_555 . 155_455 142.411(13) ?
B1 Yb1 B1 99_555 . 60_554 113.928(12) ?
B1 Yb1 B1 99_555 . 156_555 37.589(13) ?
B1 Yb1 B1 52_555 . 100_455 144.210(19) ?
B1 Yb1 B1 52_555 . 101_454 66.072(12) ?
B1 Yb1 B1 52_555 . 149_445 142.411(13) ?
B1 Yb1 B1 52_555 . 102_455 113.928(12) ?
B1 Yb1 B1 52_555 . 150_455 37.589(13) ?
B1 Yb1 B1 52_555 . 103_554 113.928(12) ?
B1 Yb1 B1 52_555 . 151_555 37.589(13) ?
B1 Yb1 B1 52_555 . 104_555 66.072(12) ?
B1 Yb1 B1 52_555 . 152_545 142.411(13) ?
B1 Yb1 B1 52_555 . 57_544 78.019(8) ?
B1 Yb1 B1 52_555 . 153_445 113.928(12) ?
B1 Yb1 B1 52_555 . 58_545 101.981(8) ?
B1 Yb1 B1 52_555 . 154_545 66.072(12) ?
B1 Yb1 B1 52_555 . 59_555 78.019(8) ?
B1 Yb1 B1 52_555 . 155_455 113.928(12) ?
B1 Yb1 B1 52_555 . 60_554 101.981(8) ?
B1 Yb1 B1 52_555 . 156_555 66.072(12) ?
B1 Yb1 B1 100_455 . 101_454 101.981(8) ?
B1 Yb1 B1 100_455 . 149_445 66.072(12) ?
B1 Yb1 B1 100_455 . 102_455 78.019(8) ?
B1 Yb1 B1 100_455 . 150_455 113.928(12) ?
B1 Yb1 B1 100_455 . 103_554 78.019(8) ?
B1 Yb1 B1 100_455 . 151_555 113.928(12) ?
B1 Yb1 B1 100_455 . 104_555 101.981(8) ?
B1 Yb1 B1 100_455 . 152_545 66.072(12) ?
B1 Yb1 B1 100_455 . 57_544 113.928(12) ?
B1 Yb1 B1 100_455 . 153_445 37.589(13) ?
B1 Yb1 B1 100_455 . 58_545 66.072(12) ?
B1 Yb1 B1 100_455 . 154_545 142.411(13) ?
B1 Yb1 B1 100_455 . 59_555 113.928(12) ?
B1 Yb1 B1 100_455 . 155_455 37.589(13) ?
B1 Yb1 B1 100_455 . 60_554 66.072(12) ?
B1 Yb1 B1 100_455 . 156_555 142.411(13) ?
B1 Yb1 B1 101_454 . 149_445 144.210(19) ?
B1 Yb1 B1 101_454 . 102_455 180.0(5) ?
B1 Yb1 B1 101_454 . 150_455 35.790(19) ?
B1 Yb1 B1 101_454 . 103_554 54.210(19) ?
B1 Yb1 B1 101_454 . 151_555 90.000(19) ?
B1 Yb1 B1 101_454 . 104_555 125.790(19) ?
B1 Yb1 B1 101_454 . 152_545 90.000(19) ?
B1 Yb1 B1 101_454 . 57_544 37.589(13) ?
B1 Yb1 B1 101_454 . 153_445 113.928(12) ?
B1 Yb1 B1 101_454 . 58_545 142.411(13) ?
B1 Yb1 B1 101_454 . 154_545 66.072(12) ?
B1 Yb1 B1 101_454 . 59_555 142.411(13) ?
B1 Yb1 B1 101_454 . 155_455 66.072(12) ?
B1 Yb1 B1 101_454 . 60_554 37.589(13) ?
B1 Yb1 B1 101_454 . 156_555 113.928(12) ?
B1 Yb1 B1 149_445 . 102_455 35.790(19) ?
B1 Yb1 B1 149_445 . 150_455 180.0(5) ?
B1 Yb1 B1 149_445 . 103_554 90.000(19) ?
B1 Yb1 B1 149_445 . 151_555 125.790(19) ?
B1 Yb1 B1 149_445 . 104_555 90.000(19) ?
B1 Yb1 B1 149_445 . 152_545 54.210(19) ?
B1 Yb1 B1 149_445 . 57_544 113.928(12) ?
B1 Yb1 B1 149_445 . 153_445 78.019(8) ?
B1 Yb1 B1 149_445 . 58_545 66.072(12) ?
B1 Yb1 B1 149_445 . 154_545 101.981(8) ?
B1 Yb1 B1 149_445 . 59_555 66.072(12) ?
B1 Yb1 B1 149_445 . 155_455 101.981(8) ?
B1 Yb1 B1 149_445 . 60_554 113.928(12) ?
B1 Yb1 B1 149_445 . 156_555 78.019(8) ?
B1 Yb1 B1 102_455 . 150_455 144.210(19) ?
B1 Yb1 B1 102_455 . 103_554 125.790(19) ?
B1 Yb1 B1 102_455 . 151_555 90.000(19) ?
B1 Yb1 B1 102_455 . 104_555 54.210(19) ?
B1 Yb1 B1 102_455 . 152_545 90.000(19) ?
B1 Yb1 B1 102_455 . 57_544 142.411(13) ?
B1 Yb1 B1 102_455 . 153_445 66.072(12) ?
B1 Yb1 B1 102_455 . 58_545 37.589(13) ?
B1 Yb1 B1 102_455 . 154_545 113.928(12) ?
B1 Yb1 B1 102_455 . 59_555 37.589(13) ?
B1 Yb1 B1 102_455 . 155_455 113.928(12) ?
B1 Yb1 B1 102_455 . 60_554 142.411(13) ?
B1 Yb1 B1 102_455 . 156_555 66.072(12) ?
B1 Yb1 B1 150_455 . 103_554 90.000(19) ?
B1 Yb1 B1 150_455 . 151_555 54.210(19) ?
B1 Yb1 B1 150_455 . 104_555 90.000(19) ?
B1 Yb1 B1 150_455 . 152_545 125.790(19) ?
B1 Yb1 B1 150_455 . 57_544 66.072(12) ?
B1 Yb1 B1 150_455 . 153_445 101.981(8) ?
B1 Yb1 B1 150_455 . 58_545 113.928(12) ?
B1 Yb1 B1 150_455 . 154_545 78.019(8) ?
B1 Yb1 B1 150_455 . 59_555 113.928(12) ?
B1 Yb1 B1 150_455 . 155_455 78.019(8) ?
B1 Yb1 B1 150_455 . 60_554 66.072(12) ?
B1 Yb1 B1 150_455 . 156_555 101.981(8) ?
B1 Yb1 B1 103_554 . 151_555 144.210(19) ?
B1 Yb1 B1 103_554 . 104_555 180.0(5) ?
B1 Yb1 B1 103_554 . 152_545 35.790(19) ?
B1 Yb1 B1 103_554 . 57_544 37.589(13) ?
B1 Yb1 B1 103_554 . 153_445 113.928(12) ?
B1 Yb1 B1 103_554 . 58_545 142.411(13) ?
B1 Yb1 B1 103_554 . 154_545 66.072(12) ?
B1 Yb1 B1 103_554 . 59_555 142.411(13) ?
B1 Yb1 B1 103_554 . 155_455 66.072(12) ?
B1 Yb1 B1 103_554 . 60_554 37.589(13) ?
B1 Yb1 B1 103_554 . 156_555 113.928(12) ?
B1 Yb1 B1 151_555 . 104_555 35.790(19) ?
B1 Yb1 B1 151_555 . 152_545 180.0(5) ?
B1 Yb1 B1 151_555 . 57_544 113.928(12) ?
B1 Yb1 B1 151_555 . 153_445 78.019(8) ?
B1 Yb1 B1 151_555 . 58_545 66.072(12) ?
B1 Yb1 B1 151_555 . 154_545 101.981(8) ?
B1 Yb1 B1 151_555 . 59_555 66.072(12) ?
B1 Yb1 B1 151_555 . 155_455 101.981(8) ?
B1 Yb1 B1 151_555 . 60_554 113.928(12) ?
B1 Yb1 B1 151_555 . 156_555 78.019(8) ?
B1 Yb1 B1 104_555 . 152_545 144.210(19) ?
B1 Yb1 B1 104_555 . 57_544 142.411(13) ?
B1 Yb1 B1 104_555 . 153_445 66.072(12) ?
B1 Yb1 B1 104_555 . 58_545 37.589(13) ?
B1 Yb1 B1 104_555 . 154_545 113.928(12) ?
B1 Yb1 B1 104_555 . 59_555 37.589(13) ?
B1 Yb1 B1 104_555 . 155_455 113.928(12) ?
B1 Yb1 B1 104_555 . 60_554 142.411(13) ?
B1 Yb1 B1 104_555 . 156_555 66.072(12) ?
B1 Yb1 B1 152_545 . 57_544 66.072(12) ?
B1 Yb1 B1 152_545 . 153_445 101.981(8) ?
B1 Yb1 B1 152_545 . 58_545 113.928(12) ?
B1 Yb1 B1 152_545 . 154_545 78.019(8) ?
B1 Yb1 B1 152_545 . 59_555 113.928(12) ?
B1 Yb1 B1 152_545 . 155_455 78.019(8) ?
B1 Yb1 B1 152_545 . 60_554 66.072(12) ?
B1 Yb1 B1 152_545 . 156_555 101.981(8) ?
B1 Yb1 B1 57_544 . 153_445 144.210(19) ?
B1 Yb1 B1 57_544 . 58_545 180.0(5) ?
B1 Yb1 B1 57_544 . 154_545 35.790(19) ?
B1 Yb1 B1 57_544 . 59_555 125.790(19) ?
B1 Yb1 B1 57_544 . 155_455 90.000(19) ?
B1 Yb1 B1 57_544 . 60_554 54.210(19) ?
B1 Yb1 B1 57_544 . 156_555 90.000(19) ?
B1 Yb1 B1 153_445 . 58_545 35.790(19) ?
B1 Yb1 B1 153_445 . 154_545 180.0(5) ?
B1 Yb1 B1 153_445 . 59_555 90.000(19) ?
B1 Yb1 B1 153_445 . 155_455 54.210(19) ?
B1 Yb1 B1 153_445 . 60_554 90.000(19) ?
B1 Yb1 B1 153_445 . 156_555 125.790(19) ?
B1 Yb1 B1 58_545 . 154_545 144.210(19) ?
B1 Yb1 B1 58_545 . 59_555 54.210(19) ?
B1 Yb1 B1 58_545 . 155_455 90.000(19) ?
B1 Yb1 B1 58_545 . 60_554 125.790(19) ?
B1 Yb1 B1 58_545 . 156_555 90.000(19) ?
B1 Yb1 B1 154_545 . 59_555 90.000(19) ?
B1 Yb1 B1 154_545 . 155_455 125.790(19) ?
B1 Yb1 B1 154_545 . 60_554 90.000(19) ?
B1 Yb1 B1 154_545 . 156_555 54.210(19) ?
B1 Yb1 B1 59_555 . 155_455 144.210(19) ?
B1 Yb1 B1 59_555 . 60_554 180.0(5) ?
B1 Yb1 B1 59_555 . 156_555 35.790(19) ?
B1 Yb1 B1 155_455 . 60_554 35.790(19) ?
B1 Yb1 B1 155_455 . 156_555 180.0(5) ?
B1 Yb1 B1 60_554 . 156_555 144.210(19) ?

loop_
_geom_bond_atom_site_label_1
_geom_bond_atom_site_label_2
_geom_bond_site_symmetry_1
_geom_bond_site_symmetry_2
_geom_bond_distance
_geom_bond_publ_flag
B1 B1 . 146_555 1.7033(9) ?
B1 B1 . 3_556 2.5257(9) ?
B1 B1 . 4_556 2.5257(9) ?
B1 B1 . 101_455 1.7859(6) ?
B1 B1 . 104_555 1.7859(6) ?
B1 B1 . 57_545 1.7859(6) ?
B1 B1 . 59_555 1.7859(6) ?
B1 Yb1 . 49_555 2.7717(7) ?
B1 Yb1 . 97_555 2.7717(7) ?

loop_
_geom_hbond_atom_site_label_D
_geom_hbond_atom_site_label_H
_geom_hbond_atom_site_label_A
_geom_hbond_site_symmetry_D
_geom_hbond_site_symmetry_H
_geom_hbond_site_symmetry_A
_geom_hbond_distance_DH
_geom_hbond_distance_HA
_geom_hbond_distance_DA
_geom_hbond_angle_DHA
_geom_hbond_publ_flag
? ? ? ? ? ? ? ? ? ? ?

loop_
_geom_torsion_atom_site_label_1
_geom_torsion_atom_site_label_2
_geom_torsion_atom_site_label_3
_geom_torsion_atom_site_label_4
_geom_torsion_site_symmetry_1
_geom_torsion_site_symmetry_2
_geom_torsion_site_symmetry_3
_geom_torsion_site_symmetry_4
_geom_torsion
_geom_torsion_publ_flag
? ? ? ? ? ? ? ? ? ?

loop_
_restr_angle_atom_site_label_1
_restr_angle_site_symmetry_1
_restr_angle_atom_site_label_2
_restr_angle_site_symmetry_2
_restr_angle_atom_site_label_3
_restr_angle_site_symmetry_3
_restr_angle_target
_restr_angle_target_weight_param
? ? ? ? ? ? ? ?

loop_
_restr_distance_atom_site_label_1
_restr_distance_site_symmetry_1
_restr_distance_atom_site_label_2
_restr_distance_site_symmetry_2
_restr_distance_target
_restr_distance_target_weight_param
? ? ? ? ? ?

loop_
_restr_equal_angle_atom_site_label_1
_restr_equal_angle_site_symmetry_1
_restr_equal_angle_atom_site_label_2
_restr_equal_angle_site_symmetry_2
_restr_equal_angle_atom_site_label_3
_restr_equal_angle_site_symmetry_3
_restr_equal_angle_class_class_id
_restr_equal_angle_class_target_weight_param
? ? ? ? ? ? ? ?

loop_
_restr_equal_distance_atom_site_label_1
_restr_equal_distance_site_symmetry_1
_restr_equal_distance_atom_site_label_2
_restr_equal_distance_site_symmetry_2
_restr_equal_distance_class_class_id
_restr_equal_distance_class_target_weight_param
? ? ? ? ? ?

loop_
_restr_equal_torsion_atom_site_label_1
_restr_equal_torsion_site_symmetry_1
_restr_equal_torsion_atom_site_label_2
_restr_equal_torsion_site_symmetry_2
_restr_equal_torsion_atom_site_label_3
_restr_equal_torsion_site_symmetry_3
_restr_equal_torsion_atom_site_label_4
_restr_equal_torsion_site_symmetry_4
_restr_equal_torsion_class_class_id
_restr_equal_torsion_class_target_weight_param
? ? ? ? ? ? ? ? ? ?

loop_
_restr_torsion_atom_site_label_1
_restr_torsion_site_symmetry_1
_restr_torsion_atom_site_label_2
_restr_torsion_site_symmetry_2
_restr_torsion_atom_site_label_3
_restr_torsion_site_symmetry_3
_restr_torsion_atom_site_label_4
_restr_torsion_site_symmetry_4
_restr_torsion_angle_target
_restr_torsion_weight_param
? ? ? ? ? ? ? ? ? ?

loop_
_twin_individual_id
_twin_individual_mass_fraction_refined
_twin_individual_twin_matrix_11
_twin_individual_twin_matrix_12
_twin_individual_twin_matrix_13
_twin_individual_twin_matrix_21
_twin_individual_twin_matrix_22
_twin_individual_twin_matrix_23
_twin_individual_twin_matrix_31
_twin_individual_twin_matrix_32
_twin_individual_twin_matrix_33
? ? ? ? ? ? ? ? ? ? ?

loop_
_jana_atom_site_adp_c_label
_jana_atom_site_adp_c_type_symbol
_jana_atom_site_adp_c_111
_jana_atom_site_adp_c_112
_jana_atom_site_adp_c_113
_jana_atom_site_adp_c_122
_jana_atom_site_adp_c_123
_jana_atom_site_adp_c_133
_jana_atom_site_adp_c_222
_jana_atom_site_adp_c_223
_jana_atom_site_adp_c_233
_jana_atom_site_adp_c_333
? ? ? ? ? ? ? ? ? ? ? ?

loop_
_jana_atom_site_adp_d_label
_jana_atom_site_adp_d_type_symbol
_jana_atom_site_adp_d_1111
_jana_atom_site_adp_d_1112
_jana_atom_site_adp_d_1113
_jana_atom_site_adp_d_1122
_jana_atom_site_adp_d_1123
_jana_atom_site_adp_d_1133
_jana_atom_site_adp_d_1222
_jana_atom_site_adp_d_1223
_jana_atom_site_adp_d_1233
_jana_atom_site_adp_d_1333
_jana_atom_site_adp_d_2222
_jana_atom_site_adp_d_2223
_jana_atom_site_adp_d_2233
_jana_atom_site_adp_d_2333
_jana_atom_site_adp_d_3333
? ? ? ? ? ? ? ? ? ? ? ? ? ? ? ? ?

loop_
_jana_atom_site_adp_e_label
_jana_atom_site_adp_e_type_symbol
_jana_atom_site_adp_e_11111
_jana_atom_site_adp_e_11112
_jana_atom_site_adp_e_11113
_jana_atom_site_adp_e_11122
_jana_atom_site_adp_e_11123
_jana_atom_site_adp_e_11133
_jana_atom_site_adp_e_11222
_jana_atom_site_adp_e_11223
_jana_atom_site_adp_e_11233
_jana_atom_site_adp_e_11333
_jana_atom_site_adp_e_12222
_jana_atom_site_adp_e_12223
_jana_atom_site_adp_e_12233
_jana_atom_site_adp_e_12333
_jana_atom_site_adp_e_13333
_jana_atom_site_adp_e_22222
_jana_atom_site_adp_e_22223
_jana_atom_site_adp_e_22233
_jana_atom_site_adp_e_22333
_jana_atom_site_adp_e_23333
_jana_atom_site_adp_e_33333
? ? ? ? ? ? ? ? ? ? ? ? ? ? ? ? ? ? ? ? ? ? ?

loop_
_jana_atom_site_adp_f_label
_jana_atom_site_adp_f_type_symbol
_jana_atom_site_adp_f_111111
_jana_atom_site_adp_f_111112
_jana_atom_site_adp_f_111113
_jana_atom_site_adp_f_111122
_jana_atom_site_adp_f_111123
_jana_atom_site_adp_f_111133
_jana_atom_site_adp_f_111222
_jana_atom_site_adp_f_111223
_jana_atom_site_adp_f_111233
_jana_atom_site_adp_f_111333
_jana_atom_site_adp_f_112222
_jana_atom_site_adp_f_112223
_jana_atom_site_adp_f_112233
_jana_atom_site_adp_f_112333
_jana_atom_site_adp_f_113333
_jana_atom_site_adp_f_122222
_jana_atom_site_adp_f_122223
_jana_atom_site_adp_f_122233
_jana_atom_site_adp_f_122333
_jana_atom_site_adp_f_123333
_jana_atom_site_adp_f_133333
_jana_atom_site_adp_f_222222
_jana_atom_site_adp_f_222223
_jana_atom_site_adp_f_222233
_jana_atom_site_adp_f_222333
_jana_atom_site_adp_f_223333
_jana_atom_site_adp_f_233333
_jana_atom_site_adp_f_333333
? ? ? ? ? ? ? ? ? ? ? ? ? ? ? ? ? ? ? ? ? ? ? ? ? ? ? ? ? ?

_cod_database_fobs_code 2108725
